data_7006278
loop_
_publ_author_name
'G\'omez-Ruiz, Santiago'
'Hey-Hawkins, Evamarie'

_publ_section_title
;
 Oxidative cleavage of tetraaryltetraphosphane-1,4-diides by nickel(II)
 and palladium(II): formation of unusual Ni(0) and Pd(0)
 diaryldiphosphene complexes.
;
_journal_issue 48
_journal_name_full 'Dalton transactions (Cambridge, England : 2003)'
_journal_page_first 5678
_journal_page_last 5683
_journal_paper_doi 10.1039/b711616k
_journal_year 2007
_chemical_formula_sum 'C41 H52 P4 Pd'
_chemical_formula_weight 775.11
_chemical_name_systematic
;
?
;
_space_group_IT_number 2
_symmetry_cell_setting triclinic
_symmetry_space_group_name_Hall '-P 1'
_symmetry_space_group_name_H-M 'P -1'
_atom_sites_solution_hydrogens geom
_atom_sites_solution_primary direct
_atom_sites_solution_secondary difmap
_audit_conform_dict_location ftp://ftp.iucr.org/pub/cif_core.dic
_audit_conform_dict_name cif_core.dic
_audit_conform_dict_version 2.3
_audit_creation_date 2006-10-15T01:27:51-00:00
_audit_creation_method 'WinGX routine CIF_UPDATE'
_cell_angle_alpha 84.327(17)
_cell_angle_beta 72.773(18)
_cell_angle_gamma 66.212(16)
_cell_formula_units_Z 2
_cell_length_a 11.3887(16)
_cell_length_b 12.423(2)
_cell_length_c 15.829(3)
_cell_measurement_reflns_used 19761
_cell_measurement_temperature 180(2)
_cell_measurement_theta_max 28.4559
_cell_measurement_theta_min 2.6873
_cell_volume 1956.8(6)
_computing_cell_refinement
;
CrysAlis RED, Oxford Diffraction Ltd.,
Version 1.171.31.5 (release 28-08-2006 CrysAlis171 .NET)
(compiled Aug 28 2006,13:05:05)
;
_computing_data_collection
;
CrysAlis CCD, Oxford Diffraction Ltd.,
Version 1.171.31.5 (release 28-08-2006 CrysAlis171 .NET)
(compiled Aug 28 2006,13:05:05)
;
_computing_data_reduction
;
CrysAlis RED, Oxford Diffraction Ltd.,
Version 1.171.31.5 (release 28-08-2006 CrysAlis171 .NET)
(compiled Aug 28 2006,13:05:05)
;
_computing_molecular_graphics 'ORTEP3 for Windows (L. J. Farrugia, 1997)'
_computing_publication_material 'WINGX (L.J. Farrugia,1999)'
_computing_structure_refinement 'SHELXL-97 (Sheldrick, 1997)'
_diffrn_ambient_temperature 180(2)
_diffrn_detector_area_resol_mean 16.356
_diffrn_measured_fraction_theta_full 0.887
_diffrn_measured_fraction_theta_max 0.887
_diffrn_measurement_device_type 'ccd xcalibur s'
_diffrn_measurement_method '\w scans and \f scans'
_diffrn_orient_matrix_UB_11 0.0551485537
_diffrn_orient_matrix_UB_12 0.0169010986
_diffrn_orient_matrix_UB_13 -0.0113606651
_diffrn_orient_matrix_UB_21 -0.0400067849
_diffrn_orient_matrix_UB_22 0.0523340992
_diffrn_orient_matrix_UB_23 0.0259615502
_diffrn_orient_matrix_UB_31 0.0194934242
_diffrn_orient_matrix_UB_32 -0.0294037425
_diffrn_orient_matrix_UB_33 0.0373701038
_diffrn_radiation_monochromator graphite
_diffrn_radiation_type MoK\a
_diffrn_radiation_wavelength 0.71073
_diffrn_reflns_av_R_equivalents 0.0324
_diffrn_reflns_av_unetI/netI 0.047
_diffrn_reflns_limit_h_max 15
_diffrn_reflns_limit_h_min -15
_diffrn_reflns_limit_k_max 16
_diffrn_reflns_limit_k_min -16
_diffrn_reflns_limit_l_max 20
_diffrn_reflns_limit_l_min -21
_diffrn_reflns_number 39060
_diffrn_reflns_theta_full 28.54
_diffrn_reflns_theta_max 28.54
_diffrn_reflns_theta_min 2.7
_exptl_absorpt_coefficient_mu 0.665
_exptl_absorpt_correction_T_max 1
_exptl_absorpt_correction_T_min 0.90726
_exptl_absorpt_correction_type multi-scan
_exptl_absorpt_process_details
;
CrysAlis RED, Oxford Diffraction Ltd.,
Version 1.171.31.5 (release 28-08-2006 CrysAlis171 .NET)
(compiled Aug 28 2006,13:05:05)
Empirical absorption correction using spherical harmonics,
implemented in SCALE3 ABSPACK scaling algorithm.
;
_exptl_crystal_colour yellow
_exptl_crystal_density_diffrn 1.316
_exptl_crystal_density_method 'not measured'
_exptl_crystal_description plates
_exptl_crystal_F_000 808
_exptl_crystal_size_max 0.2
_exptl_crystal_size_mid 0.1
_exptl_crystal_size_min 0.1
_refine_diff_density_max 1.056
_refine_diff_density_min -0.467
_refine_diff_density_rms 0.065
_refine_ls_extinction_method none
_refine_ls_goodness_of_fit_ref 1.023
_refine_ls_hydrogen_treatment constr
_refine_ls_matrix_type full
_refine_ls_number_parameters 426
_refine_ls_number_reflns 8848
_refine_ls_number_restraints 0
_refine_ls_restrained_S_all 1.023
_refine_ls_R_factor_all 0.0469
_refine_ls_R_factor_gt 0.0301
_refine_ls_shift/su_max 0.008
_refine_ls_shift/su_mean 0
_refine_ls_structure_factor_coef Fsqd
_refine_ls_weighting_details 'calc w=1/[\s^2^(Fo^2^)+(0.0364P)^2^+0.4071P] where P=(Fo^2^+2Fc^2^)/3'
_refine_ls_weighting_scheme calc
_refine_ls_wR_factor_gt 0.0656
_refine_ls_wR_factor_ref 0.0712
_reflns_number_gt 6989
_reflns_number_total 8848
_reflns_threshold_expression >2sigma(I)
_cod_data_source_file b711616k.txt
_cod_data_source_block x0017fin
_cod_original_cell_volume 1956.7(6)
_cod_original_sg_symbol_H-M P-1
_cod_database_code 7006278

loop_
_symmetry_equiv_pos_as_xyz
'x, y, z'
'-x, -y, -z'

loop_
_atom_site_label
_atom_site_type_symbol
_atom_site_fract_x
_atom_site_fract_y
_atom_site_fract_z
_atom_site_U_iso_or_equiv
_atom_site_adp_type
_atom_site_occupancy
_atom_site_symmetry_multiplicity
_atom_site_calc_flag
_atom_site_refinement_flags
_atom_site_disorder_assembly
_atom_site_disorder_group
C1 C 0.0492(2) 0.75423(19) 0.08280(14) 0.0225(5) Uani 1 1 d . . .
C2 C -0.0272(2) 0.8417(2) 0.03451(15) 0.0270(5) Uani 1 1 d . . .
C3 C 0.0303(3) 0.8528(2) -0.05542(15) 0.0338(6) Uani 1 1 d . . .
H3 H -0.0226 0.9111 -0.0876 0.041 Uiso 1 1 calc R . .
C4 C 0.1598(3) 0.7832(2) -0.09940(15) 0.0347(6) Uani 1 1 d . . .
C5 C 0.2354(2) 0.7004(2) -0.05117(15) 0.0324(6) Uani 1 1 d . . .
H5 H 0.3258 0.6527 -0.0799 0.039 Uiso 1 1 calc R . .
C6 C 0.1832(2) 0.6846(2) 0.03855(14) 0.0269(5) Uani 1 1 d . . .
C7 C -0.1696(2) 0.9248(2) 0.07371(16) 0.0336(6) Uani 1 1 d . . .
H7A H -0.2028 0.9764 0.0276 0.05 Uiso 1 1 calc R . .
H7B H -0.1738 0.9726 0.121 0.05 Uiso 1 1 calc R . .
H7C H -0.225 0.8796 0.098 0.05 Uiso 1 1 calc R . .
C8 C 0.2161(3) 0.7951(3) -0.19764(17) 0.0549(8) Uani 1 1 d . . .
H8A H 0.1925 0.7479 -0.2307 0.082 Uiso 1 1 calc R . .
H8B H 0.3136 0.7672 -0.2124 0.082 Uiso 1 1 calc R . .
H8C H 0.1785 0.8779 -0.2134 0.082 Uiso 1 1 calc R . .
C9 C 0.2753(2) 0.5909(2) 0.08433(16) 0.0351(6) Uani 1 1 d . . .
H9A H 0.3656 0.5585 0.0436 0.053 Uiso 1 1 calc R . .
H9B H 0.2426 0.5278 0.1024 0.053 Uiso 1 1 calc R . .
H9C H 0.2773 0.6254 0.1367 0.053 Uiso 1 1 calc R . .
C10 C -0.1226(2) 0.8270(2) 0.39387(14) 0.0226(5) Uani 1 1 d . . .
C11 C -0.1228(2) 0.7229(2) 0.43842(14) 0.0277(5) Uani 1 1 d . . .
C12 C -0.1247(2) 0.7134(2) 0.52740(15) 0.0342(6) Uani 1 1 d . . .
H12 H -0.1261 0.6434 0.557 0.041 Uiso 1 1 calc R . .
C13 C -0.1248(2) 0.8014(2) 0.57427(15) 0.0361(6) Uani 1 1 d . . .
C14 C -0.1258(2) 0.9031(2) 0.53081(15) 0.0333(6) Uani 1 1 d . . .
H14 H -0.1266 0.965 0.5621 0.04 Uiso 1 1 calc R . .
C15 C -0.1258(2) 0.9187(2) 0.44200(14) 0.0266(5) Uani 1 1 d . . .
C16 C -0.1211(3) 0.6189(2) 0.39563(16) 0.0343(6) Uani 1 1 d . . .
H16A H -0.0344 0.5813 0.3518 0.052 Uiso 1 1 calc R . .
H16B H -0.1924 0.6456 0.3664 0.052 Uiso 1 1 calc R . .
H16C H -0.1352 0.5621 0.4409 0.052 Uiso 1 1 calc R . .
C17 C -0.1232(3) 0.7861(3) 0.67040(16) 0.0535(8) Uani 1 1 d . . .
H17A H -0.0326 0.7673 0.6739 0.08 Uiso 1 1 calc R . .
H17B H -0.1512 0.722 0.6953 0.08 Uiso 1 1 calc R . .
H17C H -0.1849 0.8592 0.704 0.08 Uiso 1 1 calc R . .
C18 C -0.1305(2) 1.0355(2) 0.40219(16) 0.0339(6) Uani 1 1 d . . .
H18A H -0.1284 1.0846 0.446 0.051 Uiso 1 1 calc R . .
H18B H -0.213 1.0753 0.3845 0.051 Uiso 1 1 calc R . .
H18C H -0.0532 1.0223 0.3502 0.051 Uiso 1 1 calc R . .
C19 C -0.4893(3) 1.0397(2) 0.3321(2) 0.0475(7) Uani 1 1 d . . .
H19A H -0.5829 1.0823 0.3652 0.071 Uiso 1 1 calc R . .
H19B H -0.4709 1.0749 0.274 0.071 Uiso 1 1 calc R . .
H19C H -0.4309 1.0446 0.3649 0.071 Uiso 1 1 calc R . .
C20 C -0.5114(3) 0.8424(3) 0.43071(16) 0.0508(8) Uani 1 1 d . . .
H20A H -0.6025 0.8976 0.4592 0.076 Uiso 1 1 calc R . .
H20B H -0.4507 0.8434 0.4632 0.076 Uiso 1 1 calc R . .
H20C H -0.5097 0.7629 0.4308 0.076 Uiso 1 1 calc R . .
C21 C -0.5893(2) 0.89783(19) 0.26882(15) 0.0251(5) Uani 1 1 d . . .
C22 C -0.6838(2) 0.8494(2) 0.30604(17) 0.0340(6) Uani 1 1 d . . .
H22 H -0.6854 0.8127 0.3617 0.041 Uiso 1 1 calc R . .
C23 C -0.7750(2) 0.8541(2) 0.2633(2) 0.0427(7) Uani 1 1 d . . .
H23 H -0.8379 0.8197 0.2892 0.051 Uiso 1 1 calc R . .
C24 C -0.7752(3) 0.9081(2) 0.1834(2) 0.0464(7) Uani 1 1 d . . .
H24 H -0.8385 0.9117 0.1542 0.056 Uiso 1 1 calc R . .
C25 C -0.6831(3) 0.9573(2) 0.14575(19) 0.0452(7) Uani 1 1 d . . .
H25 H -0.6836 0.9956 0.0908 0.054 Uiso 1 1 calc R . .
C26 C -0.5897(2) 0.9509(2) 0.18787(16) 0.0350(6) Uani 1 1 d . . .
H26 H -0.5252 0.9833 0.1608 0.042 Uiso 1 1 calc R . .
C27 C -0.1138(3) 0.4913(2) 0.13874(18) 0.0410(6) Uani 1 1 d . . .
H27A H -0.1307 0.4354 0.1095 0.062 Uiso 1 1 calc R . .
H27B H -0.0868 0.4559 0.1917 0.062 Uiso 1 1 calc R . .
H27C H -0.0421 0.5112 0.098 0.062 Uiso 1 1 calc R . .
C28 C -0.3863(3) 0.5644(2) 0.23414(17) 0.0428(7) Uani 1 1 d . . .
H28A H -0.4755 0.6279 0.251 0.064 Uiso 1 1 calc R . .
H28B H -0.3615 0.5282 0.2875 0.064 Uiso 1 1 calc R . .
H28C H -0.3869 0.5049 0.1981 0.064 Uiso 1 1 calc R . .
C29 C -0.3082(2) 0.6681(2) 0.06741(15) 0.0284(5) Uani 1 1 d . . .
C30 C -0.4343(3) 0.6923(2) 0.05876(19) 0.0419(6) Uani 1 1 d . . .
H30 H -0.5005 0.6799 0.1069 0.05 Uiso 1 1 calc R . .
C31 C -0.4634(3) 0.7349(3) -0.0206(2) 0.0568(9) Uani 1 1 d . . .
H31 H -0.5498 0.7518 -0.0264 0.068 Uiso 1 1 calc R . .
C32 C -0.3685(4) 0.7522(3) -0.0902(2) 0.0588(9) Uani 1 1 d . . .
H32 H -0.3892 0.7809 -0.1442 0.071 Uiso 1 1 calc R . .
C33 C -0.2438(3) 0.7287(3) -0.08286(18) 0.0530(8) Uani 1 1 d . . .
H33 H -0.178 0.7403 -0.1317 0.064 Uiso 1 1 calc R . .
C34 C -0.2140(3) 0.6884(2) -0.00488(16) 0.0387(6) Uani 1 1 d . . .
H34 H -0.1279 0.6741 0.0002 0.046 Uiso 1 1 calc R . .
C35 C 0.7061(4) 0.4485(4) 0.5491(4) 0.1010(18) Uani 1 1 d . . .
C36 C 0.7666(4) 0.4236(5) 0.6196(4) 0.105(2) Uani 1 1 d . . .
H36 H 0.8393 0.3514 0.6217 0.126 Uiso 1 1 calc R . .
C37 C 0.7120(8) 0.5130(9) 0.6869(5) 0.176(4) Uani 1 1 d . . .
H37 H 0.7527 0.4987 0.7335 0.212 Uiso 1 1 calc R . .
C38 C 0.6139(6) 0.6096(6) 0.6891(4) 0.117(2) Uani 1 1 d . . .
H38 H 0.5818 0.6651 0.7362 0.14 Uiso 1 1 calc R . .
C39 C 0.5526(4) 0.6332(4) 0.6195(3) 0.0791(11) Uani 1 1 d . . .
H39 H 0.4781 0.7051 0.62 0.095 Uiso 1 1 calc R . .
C40 C 0.5994(3) 0.5545(3) 0.5530(3) 0.0653(10) Uani 1 1 d . . .
H40 H 0.5574 0.5725 0.5068 0.078 Uiso 1 1 calc R . .
C41 C 0.7554(5) 0.3663(4) 0.4809(4) 0.141(3) Uani 1 1 d . . .
H41A H 0.6829 0.3468 0.4751 0.212 Uiso 1 1 calc R . .
H41B H 0.826 0.295 0.4938 0.212 Uiso 1 1 calc R . .
H41C H 0.7922 0.3991 0.4254 0.212 Uiso 1 1 calc R . .
P1 P -0.00832(5) 0.70777(5) 0.19797(4) 0.02363(13) Uani 1 1 d . . .
P2 P -0.12558(6) 0.86558(5) 0.27734(4) 0.02313(13) Uani 1 1 d . . .
P3 P -0.45810(5) 0.88553(5) 0.31745(4) 0.02485(13) Uani 1 1 d . . .
P4 P -0.26519(6) 0.62423(5) 0.17037(4) 0.02618(13) Uani 1 1 d . . .
Pd1 Pd -0.244875(16) 0.768560(15) 0.239213(11) 0.02069(6) Uani 1 1 d . . .

loop_
_atom_site_aniso_label
_atom_site_aniso_U_11
_atom_site_aniso_U_22
_atom_site_aniso_U_33
_atom_site_aniso_U_23
_atom_site_aniso_U_13
_atom_site_aniso_U_12
C1 0.0247(11) 0.0246(12) 0.0227(11) -0.0005(9) -0.0068(9) -0.0139(9)
C2 0.0319(12) 0.0266(12) 0.0262(12) 0.0031(10) -0.0097(10) -0.0148(10)
C3 0.0482(15) 0.0288(13) 0.0267(12) 0.0068(10) -0.0124(11) -0.0177(12)
C4 0.0506(16) 0.0303(14) 0.0235(12) -0.0006(11) -0.0019(11) -0.0220(12)
C5 0.0345(13) 0.0329(14) 0.0289(13) -0.0085(11) 0.0002(10) -0.0169(11)
C6 0.0292(12) 0.0293(13) 0.0264(12) -0.0033(10) -0.0051(9) -0.0166(10)
C7 0.0342(13) 0.0330(14) 0.0309(13) 0.0091(11) -0.0128(10) -0.0097(11)
C8 0.079(2) 0.0456(18) 0.0277(14) 0.0026(13) 0.0021(14) -0.0251(16)
C9 0.0235(12) 0.0405(15) 0.0323(13) -0.0019(11) -0.0037(10) -0.0059(11)
C10 0.0158(10) 0.0301(12) 0.0215(11) 0.0020(9) -0.0061(8) -0.0083(9)
C11 0.0231(11) 0.0358(14) 0.0245(12) 0.0044(10) -0.0084(9) -0.0117(10)
C12 0.0278(12) 0.0435(15) 0.0245(12) 0.0081(11) -0.0053(10) -0.0103(11)
C13 0.0259(12) 0.0504(17) 0.0207(12) -0.0023(12) -0.0051(10) -0.0041(11)
C14 0.0269(12) 0.0410(15) 0.0265(12) -0.0090(11) -0.0077(10) -0.0054(11)
C15 0.0188(10) 0.0342(13) 0.0248(12) -0.0045(10) -0.0064(9) -0.0071(10)
C16 0.0434(14) 0.0345(14) 0.0330(13) 0.0108(11) -0.0150(11) -0.0225(12)
C17 0.0545(18) 0.070(2) 0.0216(13) -0.0006(14) -0.0113(12) -0.0092(16)
C18 0.0377(14) 0.0334(14) 0.0340(13) -0.0063(11) -0.0120(11) -0.0143(11)
C19 0.0327(14) 0.0368(15) 0.074(2) -0.0209(14) -0.0192(14) -0.0064(12)
C20 0.0354(15) 0.083(2) 0.0255(13) 0.0039(14) -0.0093(11) -0.0154(15)
C21 0.0211(11) 0.0240(12) 0.0289(12) -0.0032(10) -0.0082(9) -0.0059(9)
C22 0.0254(12) 0.0326(14) 0.0430(14) 0.0039(11) -0.0112(11) -0.0101(10)
C23 0.0264(13) 0.0355(15) 0.070(2) -0.0007(14) -0.0191(13) -0.0121(11)
C24 0.0399(15) 0.0344(15) 0.074(2) -0.0044(15) -0.0380(15) -0.0071(12)
C25 0.0541(17) 0.0398(16) 0.0456(16) 0.0056(13) -0.0317(14) -0.0109(14)
C26 0.0368(14) 0.0338(14) 0.0377(14) 0.0035(11) -0.0158(11) -0.0143(11)
C27 0.0398(15) 0.0288(14) 0.0529(17) -0.0092(12) -0.0174(13) -0.0066(11)
C28 0.0513(16) 0.0421(16) 0.0412(15) -0.0002(13) -0.0050(13) -0.0300(14)
C29 0.0308(12) 0.0238(12) 0.0321(12) -0.0079(10) -0.0097(10) -0.0098(10)
C30 0.0386(15) 0.0441(16) 0.0508(17) -0.0046(13) -0.0202(13) -0.0174(13)
C31 0.063(2) 0.0460(18) 0.075(2) -0.0051(17) -0.0471(19) -0.0147(16)
C32 0.099(3) 0.0405(18) 0.0459(18) 0.0028(14) -0.0429(19) -0.0211(18)
C33 0.080(2) 0.0492(19) 0.0321(15) 0.0025(13) -0.0158(15) -0.0282(17)
C34 0.0441(15) 0.0406(15) 0.0321(14) -0.0050(12) -0.0081(11) -0.0177(13)
C35 0.040(2) 0.054(2) 0.178(5) 0.036(3) 0.007(3) -0.0216(18)
C36 0.036(2) 0.103(4) 0.175(6) 0.102(4) -0.050(3) -0.034(2)
C37 0.125(6) 0.299(12) 0.170(7) 0.173(8) -0.086(6) -0.154(8)
C38 0.096(4) 0.180(6) 0.103(4) 0.069(4) -0.039(3) -0.090(4)
C39 0.066(2) 0.090(3) 0.083(3) 0.029(3) -0.024(2) -0.036(2)
C40 0.0335(16) 0.051(2) 0.095(3) 0.038(2) -0.0156(17) -0.0104(14)
C41 0.070(3) 0.050(3) 0.267(7) -0.027(4) 0.027(4) -0.032(2)
P1 0.0193(3) 0.0277(3) 0.0225(3) 0.0025(2) -0.0054(2) -0.0086(2)
P2 0.0257(3) 0.0269(3) 0.0218(3) 0.0013(2) -0.0090(2) -0.0139(2)
P3 0.0189(3) 0.0294(3) 0.0254(3) -0.0035(3) -0.0071(2) -0.0071(2)
P4 0.0261(3) 0.0259(3) 0.0284(3) -0.0044(3) -0.0063(2) -0.0120(3)
Pd1 0.01800(8) 0.02395(9) 0.02172(9) -0.00252(6) -0.00582(6) -0.00901(7)

loop_
_atom_type_symbol
_atom_type_description
_atom_type_scat_dispersion_real
_atom_type_scat_dispersion_imag
_atom_type_scat_source
C C 0.0033 0.0016 'International Tables Vol C Tables 4.2.6.8 and 6.1.1.4'
H H 0 0 'International Tables Vol C Tables 4.2.6.8 and 6.1.1.4'
P P 0.1023 0.0942 'International Tables Vol C Tables 4.2.6.8 and 6.1.1.4'
Pd Pd -0.9988 1.0072 'International Tables Vol C Tables 4.2.6.8 and 6.1.1.4'

loop_
_geom_angle_atom_site_label_1
_geom_angle_atom_site_label_2
_geom_angle_atom_site_label_3
_geom_angle
_geom_angle_site_symmetry_1
_geom_angle_site_symmetry_3
_geom_angle_publ_flag
C2 C1 C6 118.0(2) . . ?
C2 C1 P1 127.94(16) . . ?
C6 C1 P1 113.79(16) . . ?
C3 C2 C1 119.2(2) . . ?
C3 C2 C7 116.9(2) . . ?
C1 C2 C7 123.9(2) . . ?
C4 C3 C2 123.0(2) . . ?
C5 C4 C3 117.6(2) . . ?
C5 C4 C8 121.3(2) . . ?
C3 C4 C8 121.1(2) . . ?
C4 C5 C6 122.1(2) . . ?
C5 C6 C1 120.1(2) . . ?
C5 C6 C9 117.3(2) . . ?
C1 C6 C9 122.5(2) . . ?
C11 C10 C15 118.21(19) . . ?
C11 C10 P2 128.54(17) . . ?
C15 C10 P2 113.20(16) . . ?
C12 C11 C10 119.3(2) . . ?
C12 C11 C16 116.8(2) . . ?
C10 C11 C16 123.86(19) . . ?
C13 C12 C11 122.8(2) . . ?
C14 C13 C12 117.7(2) . . ?
C14 C13 C17 121.2(3) . . ?
C12 C13 C17 121.1(3) . . ?
C13 C14 C15 122.2(2) . . ?
C14 C15 C10 119.8(2) . . ?
C14 C15 C18 117.3(2) . . ?
C10 C15 C18 122.93(19) . . ?
C26 C21 C22 118.2(2) . . ?
C26 C21 P3 118.29(17) . . ?
C22 C21 P3 123.39(18) . . ?
C23 C22 C21 121.0(2) . . ?
C24 C23 C22 120.3(2) . . ?
C23 C24 C25 119.6(2) . . ?
C24 C25 C26 120.2(3) . . ?
C21 C26 C25 120.7(2) . . ?
C30 C29 C34 118.2(2) . . ?
C30 C29 P4 123.07(19) . . ?
C34 C29 P4 118.49(18) . . ?
C29 C30 C31 119.9(3) . . ?
C32 C31 C30 120.4(3) . . ?
C31 C32 C33 120.5(3) . . ?
C34 C33 C32 119.9(3) . . ?
C33 C34 C29 121.1(3) . . ?
C40 C35 C41 123.1(6) . . ?
C40 C35 C36 117.4(5) . . ?
C41 C35 C36 119.5(5) . . ?
C37 C36 C35 116.4(5) . . ?
C38 C37 C36 125.0(7) . . ?
C37 C38 C39 118.4(7) . . ?
C40 C39 C38 120.2(5) . . ?
C39 C40 C35 122.5(5) . . ?
C1 P1 P2 106.64(8) . . ?
C1 P1 Pd1 109.28(7) . . ?
P2 P1 Pd1 62.92(3) . . ?
C10 P2 P1 107.45(8) . . ?
C10 P2 Pd1 106.74(7) . . ?
P1 P2 Pd1 63.49(3) . . ?
C20 P3 C21 105.00(12) . . ?
C20 P3 C19 102.03(15) . . ?
C21 P3 C19 102.03(11) . . ?
C20 P3 Pd1 115.04(10) . . ?
C21 P3 Pd1 115.26(7) . . ?
C19 P3 Pd1 115.71(9) . . ?
C29 P4 C27 103.08(12) . . ?
C29 P4 C28 104.70(12) . . ?
C27 P4 C28 101.54(13) . . ?
C29 P4 Pd1 114.24(8) . . ?
C27 P4 Pd1 114.77(9) . . ?
C28 P4 Pd1 116.76(9) . . ?
P3 Pd1 P4 105.88(3) . . ?
P3 Pd1 P2 99.38(3) . . ?
P4 Pd1 P2 154.73(2) . . ?
P3 Pd1 P1 152.72(2) . . ?
P4 Pd1 P1 101.16(3) . . ?
P2 Pd1 P1 53.59(2) . . ?

loop_
_geom_bond_atom_site_label_1
_geom_bond_atom_site_label_2
_geom_bond_distance
_geom_bond_site_symmetry_2
_geom_bond_publ_flag
C1 C2 1.410(3) . ?
C1 C6 1.410(3) . ?
C1 P1 1.864(2) . ?
C2 C3 1.399(3) . ?
C2 C7 1.504(3) . ?
C3 C4 1.375(4) . ?
C4 C5 1.379(4) . ?
C4 C8 1.514(3) . ?
C5 C6 1.396(3) . ?
C6 C9 1.509(3) . ?
C10 C11 1.410(3) . ?
C10 C15 1.415(3) . ?
C10 P2 1.866(2) . ?
C11 C12 1.396(3) . ?
C11 C16 1.508(3) . ?
C12 C13 1.380(4) . ?
C13 C14 1.375(4) . ?
C13 C17 1.519(3) . ?
C14 C15 1.400(3) . ?
C15 C18 1.511(3) . ?
C19 P3 1.827(3) . ?
C20 P3 1.816(3) . ?
C21 C26 1.382(3) . ?
C21 C22 1.394(3) . ?
C21 P3 1.823(2) . ?
C22 C23 1.379(3) . ?
C23 C24 1.372(4) . ?
C24 C25 1.380(4) . ?
C25 C26 1.387(3) . ?
C27 P4 1.818(3) . ?
C28 P4 1.824(2) . ?
C29 C30 1.389(3) . ?
C29 C34 1.400(3) . ?
C29 P4 1.810(2) . ?
C30 C31 1.394(4) . ?
C31 C32 1.365(5) . ?
C32 C33 1.368(5) . ?
C33 C34 1.371(4) . ?
C35 C40 1.377(5) . ?
C35 C41 1.385(7) . ?
C35 C36 1.424(7) . ?
C36 C37 1.429(10) . ?
C37 C38 1.262(9) . ?
C38 C39 1.419(6) . ?
C39 C40 1.342(5) . ?
P1 P2 2.1414(10) . ?
P1 Pd1 2.3809(7) . ?
P2 Pd1 2.3691(6) . ?
P3 Pd1 2.2957(9) . ?
P4 Pd1 2.3078(7) . ?
